data_7119331
loop_
_publ_author_name
'Sekhar, Adiki Raja'
'Sariki, Santhosh Kumar'
'Reddy, R. V. Ramana'
'Bisai, Alakesh'
'Sahu, Pushpendra Kumar'
'Tomar, Raghuvir S.'
'Sankar, Jeyaraman'

_publ_section_title
;
 Zwitterionic BODIPYs with large stokes shift: small molecular biomarkers
 for live cells.
;
_journal_issue 6
_journal_name_full 'Chemical communications (Cambridge, England)'
_journal_page_first 1096
_journal_page_last 1099
_journal_paper_doi 10.1039/c6cc09325f
_journal_volume 53
_journal_year 2017
_chemical_formula_moiety 'C18 H13 B F7 N3 O'
_chemical_formula_sum 'C18 H13 B F7 N3 O'
_chemical_formula_weight 431.12
_chemical_name_common Oxo-BODIPY
_chemical_name_systematic 'Zwitterionic Oxo-BODIPY'
_space_group_crystal_system monoclinic
_space_group_IT_number 14
_space_group_name_Hall '-P 2ybc'
_space_group_name_H-M_alt 'P 1 21/c 1'
_symmetry_space_group_name_Hall '-P 2ybc'
_symmetry_space_group_name_H-M 'P 1 21/c 1'
_atom_sites_solution_hydrogens geom
_audit_creation_method SHELXL-2014
_audit_update_record
;
2016-02-22 deposited with the CCDC.
2016-12-15 downloaded from the CCDC.
;
_cell_angle_alpha 90
_cell_angle_beta 111.8910(10)
_cell_angle_gamma 90
_cell_formula_units_Z 4
_cell_length_a 15.2794(4)
_cell_length_b 9.0171(2)
_cell_length_c 13.5025(4)
_cell_measurement_reflns_used 9986
_cell_measurement_temperature 110(2)
_cell_measurement_theta_max 32.59
_cell_measurement_theta_min 2.26
_cell_volume 1726.18(8)
_computing_cell_refinement 'Bruker SAINT'
_computing_data_collection 'Bruker APEX2'
_computing_data_reduction 'Bruker SAINT'
_computing_molecular_graphics 'Bruker SHELXTL'
_computing_publication_material 'Bruker SHELXTL'
_computing_structure_refinement 'SHELXL-2014 (Sheldrick 2014)'
_computing_structure_solution 'SHELXS-97 (Sheldrick 2008)'
_diffrn_ambient_temperature 110(2)
_diffrn_measured_fraction_theta_full 1.000
_diffrn_measured_fraction_theta_max 0.974
_diffrn_measurement_device_type 'Bruker APEX-II CCD'
_diffrn_measurement_method '\f and \w scans'
_diffrn_radiation_type MoK\a
_diffrn_radiation_wavelength 0.71073
_diffrn_reflns_av_R_equivalents 0.0132
_diffrn_reflns_av_unetI/netI 0.0161
_diffrn_reflns_Laue_measured_fraction_full 1.000
_diffrn_reflns_Laue_measured_fraction_max 0.974
_diffrn_reflns_limit_h_max 23
_diffrn_reflns_limit_h_min 0
_diffrn_reflns_limit_k_max 13
_diffrn_reflns_limit_k_min -13
_diffrn_reflns_limit_l_max 19
_diffrn_reflns_limit_l_min -20
_diffrn_reflns_number 12005
_diffrn_reflns_point_group_measured_fraction_full 1.000
_diffrn_reflns_point_group_measured_fraction_max 0.974
_diffrn_reflns_theta_full 25.242
_diffrn_reflns_theta_max 32.908
_diffrn_reflns_theta_min 1.436
_exptl_absorpt_coefficient_mu 0.156
_exptl_absorpt_correction_T_max 0.957
_exptl_absorpt_correction_T_min 0.923
_exptl_absorpt_correction_type multi-scan
_exptl_absorpt_process_details SADABS
_exptl_crystal_colour Green
_exptl_crystal_density_diffrn 1.659
_exptl_crystal_description Block
_exptl_crystal_F_000 872
_exptl_crystal_recrystallization_method 'Vapour Deposition'
_exptl_crystal_size_max 0.58
_exptl_crystal_size_mid 0.43
_exptl_crystal_size_min 0.28
_refine_diff_density_max 0.518
_refine_diff_density_min -0.246
_refine_diff_density_rms 0.057
_refine_ls_extinction_method none
_refine_ls_goodness_of_fit_ref 1.051
_refine_ls_hydrogen_treatment constr
_refine_ls_matrix_type full
_refine_ls_number_parameters 274
_refine_ls_number_reflns 6299
_refine_ls_number_restraints 0
_refine_ls_restrained_S_all 1.051
_refine_ls_R_factor_all 0.0483
_refine_ls_R_factor_gt 0.0373
_refine_ls_shift/su_max 0.001
_refine_ls_shift/su_mean 0.000
_refine_ls_structure_factor_coef Fsqd
_refine_ls_weighting_details 'w=1/[\s^2^(Fo^2^)+(0.0547P)^2^+0.7175P] where P=(Fo^2^+2Fc^2^)/3'
_refine_ls_weighting_scheme calc
_refine_ls_wR_factor_gt 0.0990
_refine_ls_wR_factor_ref 0.1079
_reflns_Friedel_coverage 0.000
_reflns_number_gt 5298
_reflns_number_total 6299
_reflns_threshold_expression 'I > 2\s(I)'
_cod_data_source_file c6cc09325f2.cif
_cod_data_source_block TRY1
_cod_depositor_comments
;
The following automatic conversions were performed:

'_exptl_absorpt_correction_type' value 'Multi-scan' changed to
'multi-scan' according to
/usr/data/users/saulius/crontab/automatic-downloads/rss-feeds/RSC/lib/dictionaries/cif_core.dic
dictionary named 'cif_core.dic' version 2.4.2 from 2011-04-26.

Automatic conversion script
Id: cif_fix_values 4268 2015-11-12 08:31:59Z antanas 

 Adding full bibliography for 7119331--7119332.cif.
;
_cod_database_code 7119331
_shelx_space_group_comment
;
The symmetry employed for this shelxl refinement is uniquely defined
by the following loop, which should always be used as a source of
symmetry information in preference to the above space-group names.
They are only intended as comments.
;
_shelxl_version_number 2014-3

loop_
_space_group_symop_operation_xyz
'x, y, z'
'-x, y+1/2, -z+1/2'
'-x, -y, -z'
'x, -y-1/2, z-1/2'

loop_
_atom_site_label
_atom_site_type_symbol
_atom_site_fract_x
_atom_site_fract_y
_atom_site_fract_z
_atom_site_U_iso_or_equiv
_atom_site_adp_type
_atom_site_occupancy
_atom_site_site_symmetry_order
_atom_site_calc_flag
_atom_site_refinement_flags_posn
_atom_site_refinement_flags_adp
F3 F 0.25353(5) 1.10284(7) 0.40043(5) 0.02220(14) Uani 1 1 d . .
F2 F 0.41648(4) 0.99342(9) 0.03169(5) 0.02345(15) Uani 1 1 d . .
F1 F 0.35177(5) 0.77023(8) 0.04698(5) 0.02350(14) Uani 1 1 d . .
F4 F 0.13372(5) 1.04299(9) 0.49904(6) 0.02792(16) Uani 1 1 d . .
N2 N 0.41370(5) 0.92091(8) 0.20546(6) 0.01148(13) Uani 1 1 d . .
N1 N 0.26831(6) 0.99473(9) 0.05257(6) 0.01333(14) Uani 1 1 d . .
O1 O 0.22785(6) 1.05954(10) -0.12673(6) 0.02156(16) Uani 1 1 d . .
F7 F 0.13298(5) 0.69338(8) 0.17184(6) 0.02668(16) Uani 1 1 d . .
F6 F 0.01254(6) 0.63663(9) 0.26995(6) 0.03053(17) Uani 1 1 d . .
C10 C 0.19764(6) 0.90080(10) 0.28244(7) 0.01327(16) Uani 1 1 d . .
N3 N 0.58702(6) 0.89980(9) 0.24202(6) 0.01252(14) Uani 1 1 d . .
F5 F 0.01314(5) 0.80978(9) 0.43503(6) 0.02974(17) Uani 1 1 d . .
C6 C 0.50962(7) 0.88088(10) 0.37837(7) 0.01400(16) Uani 1 1 d . .
H3 H 0.5648 0.8664 0.4404 0.017 Uiso 1 1 calc R U
C9 C 0.25802(6) 0.93471(10) 0.22106(7) 0.01257(15) Uani 1 1 d . .
C8 C 0.35874(6) 0.91234(10) 0.26795(7) 0.01159(15) Uani 1 1 d . .
C5 C 0.50542(6) 0.89872(10) 0.27517(7) 0.01208(15) Uani 1 1 d . .
C13 C 0.07342(7) 0.83747(13) 0.38704(8) 0.01956(19) Uani 1 1 d . .
C7 C 0.41606(7) 0.88843(10) 0.37372(7) 0.01356(16) Uani 1 1 d . .
H4 H 0.3960 0.8789 0.4321 0.016 Uiso 1 1 calc R U
C16 C 0.60258(7) 1.05392(10) 0.20709(8) 0.01646(17) Uani 1 1 d . .
H6 H 0.5467 1.0848 0.1461 0.025 Uiso 1 1 calc R U
H7 H 0.6576 1.0531 0.1863 0.025 Uiso 1 1 calc R U
H5 H 0.6136 1.1236 0.2662 0.025 Uiso 1 1 calc R U
C1 C 0.21705(6) 0.98188(10) 0.11823(7) 0.01332(16) Uani 1 1 d . .
C15 C 0.13522(7) 0.78124(11) 0.25256(8) 0.01703(17) Uani 1 1 d . .
C12 C 0.13524(7) 0.95566(12) 0.41980(8) 0.01755(18) Uani 1 1 d . .
C2 C 0.12184(7) 1.03447(12) 0.06026(8) 0.01789(18) Uani 1 1 d . .
H1 H 0.0722 1.0382 0.0865 0.021 Uiso 1 1 calc R U
C4 C 0.20847(7) 1.04597(11) -0.04698(8) 0.01593(17) Uani 1 1 d . .
C11 C 0.19603(7) 0.98536(11) 0.36770(8) 0.01488(16) Uani 1 1 d . .
C17 C 0.57709(7) 0.78850(11) 0.15474(8) 0.01742(17) Uani 1 1 d . .
H10 H 0.5667 0.6895 0.1782 0.026 Uiso 1 1 calc R U
H8 H 0.6348 0.7880 0.1392 0.026 Uiso 1 1 calc R U
H9 H 0.5234 0.8158 0.0902 0.026 Uiso 1 1 calc R U
C14 C 0.07352(7) 0.74985(12) 0.30307(8) 0.01971(19) Uani 1 1 d . .
C18 C 0.67503(7) 0.85963(14) 0.33515(9) 0.0222(2) Uani 1 1 d . .
H13 H 0.6852 0.9313 0.3929 0.033 Uiso 1 1 calc R U
H11 H 0.7292 0.8613 0.3128 0.033 Uiso 1 1 calc R U
H12 H 0.6682 0.7600 0.3604 0.033 Uiso 1 1 calc R U
B1 B 0.36385(7) 0.91916(12) 0.07980(8) 0.01419(18) Uani 1 1 d . .
C3 C 0.11646(7) 1.07697(13) -0.03744(9) 0.02006(19) Uani 1 1 d . .
H2 H 0.0628 1.1196 -0.0912 0.024 Uiso 1 1 calc R U

loop_
_atom_site_aniso_label
_atom_site_aniso_U_11
_atom_site_aniso_U_22
_atom_site_aniso_U_33
_atom_site_aniso_U_23
_atom_site_aniso_U_13
_atom_site_aniso_U_12
F3 0.0257(3) 0.0211(3) 0.0255(3) -0.0097(2) 0.0162(3) -0.0103(2)
F2 0.0153(3) 0.0422(4) 0.0159(3) 0.0099(3) 0.0094(2) 0.0023(3)
F1 0.0248(3) 0.0226(3) 0.0215(3) -0.0105(2) 0.0067(2) 0.0045(2)
F4 0.0300(4) 0.0371(4) 0.0253(3) -0.0124(3) 0.0203(3) -0.0062(3)
N2 0.0132(3) 0.0118(3) 0.0114(3) 0.0001(2) 0.0069(3) 0.0001(2)
N1 0.0134(3) 0.0169(3) 0.0117(3) 0.0009(3) 0.0069(3) 0.0008(3)
O1 0.0201(3) 0.0315(4) 0.0146(3) 0.0047(3) 0.0083(3) 0.0016(3)
F7 0.0376(4) 0.0240(3) 0.0241(3) -0.0114(3) 0.0181(3) -0.0132(3)
F6 0.0314(4) 0.0324(4) 0.0307(4) -0.0056(3) 0.0149(3) -0.0205(3)
C10 0.0140(4) 0.0144(4) 0.0134(4) -0.0003(3) 0.0074(3) -0.0018(3)
N3 0.0132(3) 0.0118(3) 0.0145(3) 0.0011(3) 0.0074(3) 0.0011(2)
F5 0.0248(3) 0.0439(4) 0.0295(4) -0.0007(3) 0.0205(3) -0.0106(3)
C6 0.0162(4) 0.0138(4) 0.0127(4) 0.0015(3) 0.0062(3) -0.0003(3)
C9 0.0143(4) 0.0126(3) 0.0134(4) -0.0012(3) 0.0080(3) -0.0013(3)
C8 0.0141(4) 0.0107(3) 0.0123(3) -0.0008(3) 0.0077(3) -0.0010(3)
C5 0.0132(4) 0.0114(3) 0.0134(4) 0.0008(3) 0.0069(3) -0.0002(3)
C13 0.0167(4) 0.0273(5) 0.0188(4) 0.0023(4) 0.0114(3) -0.0039(4)
C7 0.0178(4) 0.0127(4) 0.0124(4) 0.0004(3) 0.0082(3) -0.0008(3)
C16 0.0203(4) 0.0109(4) 0.0225(4) 0.0009(3) 0.0130(4) -0.0017(3)
C1 0.0132(4) 0.0146(4) 0.0145(4) -0.0005(3) 0.0078(3) -0.0005(3)
C15 0.0195(4) 0.0181(4) 0.0157(4) -0.0027(3) 0.0091(3) -0.0052(3)
C12 0.0175(4) 0.0230(4) 0.0161(4) -0.0025(3) 0.0109(3) -0.0011(3)
C2 0.0135(4) 0.0221(4) 0.0198(4) 0.0015(3) 0.0082(3) 0.0014(3)
C4 0.0150(4) 0.0181(4) 0.0151(4) 0.0021(3) 0.0060(3) 0.0004(3)
C11 0.0145(4) 0.0163(4) 0.0164(4) -0.0023(3) 0.0087(3) -0.0028(3)
C17 0.0209(4) 0.0135(4) 0.0223(4) -0.0041(3) 0.0131(4) 0.0004(3)
C14 0.0182(4) 0.0221(4) 0.0199(4) -0.0003(4) 0.0084(4) -0.0084(4)
C18 0.0151(4) 0.0314(5) 0.0194(4) 0.0063(4) 0.0056(3) 0.0054(4)
B1 0.0149(4) 0.0181(4) 0.0116(4) -0.0006(3) 0.0072(3) 0.0012(3)
C3 0.0143(4) 0.0271(5) 0.0192(4) 0.0051(4) 0.0067(3) 0.0038(4)

loop_
_atom_type_symbol
_atom_type_description
_atom_type_scat_dispersion_real
_atom_type_scat_dispersion_imag
_atom_type_scat_source
C C 0.0033 0.0016 'International Tables Vol C Tables 4.2.6.8 and 6.1.1.4'
H H 0.0000 0.0000 'International Tables Vol C Tables 4.2.6.8 and 6.1.1.4'
B B 0.0013 0.0007 'International Tables Vol C Tables 4.2.6.8 and 6.1.1.4'
F F 0.0171 0.0103 'International Tables Vol C Tables 4.2.6.8 and 6.1.1.4'
N N 0.0061 0.0033 'International Tables Vol C Tables 4.2.6.8 and 6.1.1.4'
O O 0.0106 0.0060 'International Tables Vol C Tables 4.2.6.8 and 6.1.1.4'

loop_
_geom_angle_atom_site_label_1
_geom_angle_atom_site_label_2
_geom_angle_atom_site_label_3
_geom_angle
C5 N2 C8 105.43(7)
C5 N2 B1 133.73(7)
C8 N2 B1 119.37(7)
C1 N1 C4 108.66(8)
C1 N1 B1 121.67(8)
C4 N1 B1 127.25(8)
C11 C10 C15 116.26(8)
C11 C10 C9 123.83(8)
C15 C10 C9 119.86(8)
C5 N3 C18 109.79(7)
C5 N3 C17 112.46(7)
C18 N3 C17 106.89(8)
C5 N3 C16 110.46(7)
C18 N3 C16 106.63(8)
C17 N3 C16 110.37(7)
C5 C6 C7 106.55(8)
C1 C9 C8 120.06(8)
C1 C9 C10 119.27(8)
C8 C9 C10 120.63(8)
C7 C8 N2 109.87(8)
C7 C8 C9 129.39(8)
N2 C8 C9 120.67(8)
C6 C5 N2 111.01(8)
C6 C5 N3 125.55(8)
N2 C5 N3 123.41(8)
F5 C13 C12 120.16(10)
F5 C13 C14 120.27(9)
C12 C13 C14 119.56(9)
C8 C7 C6 107.11(8)
C9 C1 N1 121.51(8)
C9 C1 C2 129.78(8)
N1 C1 C2 108.60(8)
F7 C15 C14 117.74(9)
F7 C15 C10 120.01(8)
C14 C15 C10 122.24(9)
F4 C12 C13 119.79(9)
F4 C12 C11 120.56(9)
C13 C12 C11 119.62(9)
C3 C2 C1 107.71(8)
O1 C4 N1 126.49(9)
O1 C4 C3 127.19(9)
N1 C4 C3 106.30(8)
F3 C11 C12 117.80(8)
F3 C11 C10 119.66(8)
C12 C11 C10 122.52(9)
F6 C14 C15 120.51(10)
F6 C14 C13 119.69(9)
C15 C14 C13 119.79(9)
F2 B1 F1 110.26(8)
F2 B1 N1 110.03(8)
F1 B1 N1 110.45(8)
F2 B1 N2 111.61(8)
F1 B1 N2 107.60(8)
N1 B1 N2 106.81(7)
C2 C3 C4 108.51(9)

loop_
_geom_bond_atom_site_label_1
_geom_bond_atom_site_label_2
_geom_bond_distance
F3 C11 1.3415(11)
F2 B1 1.3808(12)
F1 B1 1.4046(13)
F4 C12 1.3356(11)
N2 C5 1.3807(12)
N2 C8 1.3970(11)
N2 B1 1.5797(13)
N1 C1 1.3895(11)
N1 C4 1.3928(12)
N1 B1 1.5264(13)
O1 C4 1.2247(12)
F7 C15 1.3375(11)
F6 C14 1.3414(12)
C10 C11 1.3887(13)
C10 C15 1.3956(13)
C10 C9 1.4838(12)
N3 C5 1.4735(11)
N3 C18 1.5033(13)
N3 C17 1.5119(12)
N3 C16 1.5145(12)
F5 C13 1.3325(11)
C6 C5 1.3803(12)
C6 C7 1.4091(13)
C9 C1 1.3611(13)
C9 C8 1.4434(13)
C8 C7 1.3858(13)
C13 C12 1.3828(15)
C13 C14 1.3824(15)
C1 C2 1.4508(13)
C15 C14 1.3833(14)
C12 C11 1.3844(13)
C2 C3 1.3464(14)
C4 C3 1.4854(14)
